data_2023405
loop_
_publ_author_name
'Mewis, Ryan E.'
'Hulme, Matthew C.'
'Marron, Jack'
'Langley, Stuart K.'
'Sutcliffe, Oliver B.'
'Benjamin, Sophie L.'

_publ_section_title
;
 Synthesis and crystal structures of five fluorinated diphenidine
 derivatives.
;
_journal_coeditor_code EE2011
_journal_issue 'Pt 3'
_journal_name_full 'Acta crystallographica. Section E, Crystallographic communications'
_journal_page_first 229
_journal_page_last 234
_journal_paper_doi 10.1107/S2056989025001288
_journal_volume 81
_journal_year 2025
_chemical_formula_iupac 'C19 H19 F5 N +, Cl -'
_chemical_formula_moiety 'C19 H19 Cl F5 N +, Cl -'
_chemical_formula_sum 'C19 H19 Cl F5 N'
_chemical_formula_weight 391.80
_chemical_name_systematic
;
1-[1-(2,3,4,5,6-Pentafluorophenyl)-2-phenylethyl]piperidin-1-ium chloride
;
_space_group_crystal_system monoclinic
_space_group_IT_number 14
_space_group_name_Hall '-P 2ybc'
_space_group_name_H-M_alt 'P 1 21/c 1'
_atom_sites_solution_hydrogens mixed
_audit_creation_method SHELXL-2018/3
_cell_angle_alpha 90
_cell_angle_beta 90.165(5)
_cell_angle_gamma 90
_cell_formula_units_Z 4
_cell_length_a 9.3155(5)
_cell_length_b 22.2529(13)
_cell_length_c 8.2699(3)
_cell_measurement_reflns_used 9843
_cell_measurement_temperature 123(2)
_cell_measurement_theta_max 26.54
_cell_measurement_theta_min 3.04
_cell_volume 1714.32(15)
_computing_cell_refinement 'CrysAlisPro (Agilent, 2014)'
_computing_data_collection 'CrysAlisPro (Agilent, 2014)'
_computing_data_reduction 'CrysAlisPro (Agilent, 2014)'
_computing_molecular_graphics
;
X-SEED (Barbour, 2020)
;
_computing_structure_refinement
;
<i>SHELXL2018/3</i>  (Sheldrick, 2015b)
;
_computing_structure_solution
;
SHELXS97 (Sheldrick, 2008)
;
_diffrn_ambient_temperature 123(2)
_diffrn_measured_fraction_theta_full 0.959
_diffrn_measured_fraction_theta_max 0.959
_diffrn_measurement_device_type 'Oxford Diffraction Xcalibur'
_diffrn_measurement_method 'scans in phi and omega'
_diffrn_radiation_type MoK\a
_diffrn_radiation_wavelength 0.71073
_diffrn_reflns_av_R_equivalents 0.0491
_diffrn_reflns_av_unetI/netI 0.0786
_diffrn_reflns_limit_h_max 11
_diffrn_reflns_limit_h_min -10
_diffrn_reflns_limit_k_max 26
_diffrn_reflns_limit_k_min -18
_diffrn_reflns_limit_l_max 9
_diffrn_reflns_limit_l_min -8
_diffrn_reflns_number 5523
_diffrn_reflns_theta_full 25.000
_diffrn_reflns_theta_max 25.000
_diffrn_reflns_theta_min 3.069
_diffrn_source 'fine-focus sealed tube'
_exptl_absorpt_coefficient_mu 0.277
_exptl_absorpt_correction_T_max 0.986
_exptl_absorpt_correction_T_min 0.967
_exptl_absorpt_correction_type analytical
_exptl_absorpt_process_details
;
(SADABS; Krause <i>et al.</i>,  2015)
;
_exptl_crystal_colour colourless
_exptl_crystal_density_diffrn 1.518
_exptl_crystal_description block
_exptl_crystal_F_000 808
_exptl_crystal_size_max 0.2
_exptl_crystal_size_mid 0.1
_exptl_crystal_size_min 0.05
_refine_diff_density_max 0.299
_refine_diff_density_min -0.249
_refine_ls_extinction_method none
_refine_ls_goodness_of_fit_ref 1.013
_refine_ls_hydrogen_treatment mixed
_refine_ls_matrix_type full
_refine_ls_number_parameters 239
_refine_ls_number_reflns 2896
_refine_ls_number_restraints 0
_refine_ls_restrained_S_all 1.013
_refine_ls_R_factor_all 0.0862
_refine_ls_R_factor_gt 0.0556
_refine_ls_shift/su_max 0.001
_refine_ls_shift/su_mean 0.000
_refine_ls_structure_factor_coef Fsqd
_refine_ls_weighting_details 'w=1/[\s^2^(Fo^2^)+(0.0452P)^2^+0.3121P] where P=(Fo^2^+2Fc^2^)/3'
_refine_ls_weighting_scheme calc
_refine_ls_wR_factor_gt 0.1082
_refine_ls_wR_factor_ref 0.1225
_reflns_number_gt 2117
_reflns_number_total 2896
_reflns_threshold_expression 'I > 2\s(I)'
_cod_data_source_file ee2011.cif
_cod_data_source_block V
_cod_depositor_comments 'Adding full bibliography for 2023405--2023409.cif.'
_cod_original_sg_symbol_H-M 'P 21/c'
_cod_database_code 2023405
_shelx_space_group_comment
;
The symmetry employed for this shelxl refinement is uniquely defined
by the following loop, which should always be used as a source of
symmetry information in preference to the above space-group names.
They are only intended as comments.
;

loop_
_space_group_symop_operation_xyz
'x, y, z'
'-x, y+1/2, -z+1/2'
'-x, -y, -z'
'x, -y-1/2, z-1/2'

loop_
_atom_site_type_symbol
_atom_site_label
_atom_site_fract_x
_atom_site_fract_y
_atom_site_fract_z
_atom_site_U_iso_or_equiv
_atom_site_adp_type
_atom_site_calc_flag
_atom_site_occupancy
_atom_site_disorder_assembly
_atom_site_disorder_group
Cl Cl1 0.24269(9) 0.51019(4) 0.68922(9) 0.0315(2) Uani d 1 . .
F F1 0.07331(19) 0.42667(8) 0.0555(2) 0.0327(5) Uani d 1 . .
F F5 0.31205(19) 0.36912(8) 0.53597(19) 0.0307(5) Uani d 1 . .
F F4 0.1190(2) 0.28212(8) 0.5801(2) 0.0404(5) Uani d 1 . .
F F2 -0.1166(2) 0.33964(10) 0.1010(2) 0.0474(6) Uani d 1 . .
F F3 -0.0977(2) 0.26613(9) 0.3625(2) 0.0492(6) Uani d 1 . .
C C14 0.1989(3) 0.40279(14) 0.2969(3) 0.0218(7) Uani d 1 . .
C C18 0.1081(4) 0.31807(14) 0.4497(4) 0.0281(8) Uani d 1 . .
C C6 0.3167(3) 0.44932(13) 0.2723(3) 0.0215(7) Uani d 1 . .
H H6 0.395538 0.438117 0.348882 0.026 Uiso calc 1 . .
C C5 0.1334(3) 0.53469(14) 0.2445(4) 0.0256(8) Uani d 1 . .
H H5A 0.055024 0.505280 0.260780 0.031 Uiso calc 1 . .
H H5B 0.148162 0.539641 0.126760 0.031 Uiso calc 1 . .
C C4 0.0922(3) 0.59416(15) 0.3182(4) 0.0308(8) Uani d 1 . .
H H4A 0.070518 0.588238 0.434277 0.037 Uiso calc 1 . .
H H4B 0.003969 0.609188 0.264765 0.037 Uiso calc 1 . .
C C8 0.4205(3) 0.38395(14) 0.0529(3) 0.0246(8) Uani d 1 . .
C C1 0.3883(3) 0.55697(14) 0.3002(4) 0.0267(8) Uani d 1 . .
H H1A 0.477032 0.541589 0.351631 0.032 Uiso calc 1 . .
H H1B 0.407412 0.562601 0.183476 0.032 Uiso calc 1 . .
C C19 0.2066(3) 0.36364(14) 0.4273(3) 0.0229(7) Uani d 1 . .
C C10 0.5654(4) 0.29493(15) 0.0849(4) 0.0320(8) Uani d 1 . .
H H10 0.641115 0.274303 0.138504 0.038 Uiso calc 1 . .
C C16 -0.0118(4) 0.34743(16) 0.2098(4) 0.0310(8) Uani d 1 . .
C C2 0.3486(3) 0.61639(15) 0.3748(4) 0.0286(8) Uani d 1 . .
H H2A 0.427250 0.645549 0.357103 0.034 Uiso calc 1 . .
H H2B 0.336184 0.611273 0.492819 0.034 Uiso calc 1 . .
N N1 0.2689(3) 0.51174(11) 0.3216(3) 0.0208(6) Uani d 1 . .
C C7 0.3833(3) 0.44745(14) 0.1024(3) 0.0258(8) Uani d 1 . .
H H7A 0.314639 0.464662 0.023408 0.031 Uiso calc 1 . .
H H7B 0.471239 0.472407 0.101079 0.031 Uiso calc 1 . .
C C15 0.0873(3) 0.39271(14) 0.1886(3) 0.0242(8) Uani d 1 . .
C C17 -0.0007(4) 0.30990(15) 0.3412(4) 0.0323(9) Uani d 1 . .
C C12 0.3791(4) 0.29713(16) -0.1148(4) 0.0327(9) Uani d 1 . .
H H12 0.327115 0.277949 -0.199197 0.039 Uiso calc 1 . .
C C3 0.2103(4) 0.64091(15) 0.3016(4) 0.0317(8) Uani d 1 . .
H H3A 0.182086 0.678299 0.358033 0.038 Uiso calc 1 . .
H H3B 0.225342 0.650474 0.185948 0.038 Uiso calc 1 . .
C C11 0.4883(4) 0.26676(15) -0.0364(4) 0.0315(9) Uani d 1 . .
H H11 0.510387 0.226548 -0.065800 0.038 Uiso calc 1 . .
C C9 0.5318(3) 0.35331(15) 0.1277(4) 0.0279(8) Uani d 1 . .
H H9 0.586002 0.372763 0.209846 0.033 Uiso calc 1 . .
C C13 0.3452(4) 0.35548(15) -0.0706(4) 0.0303(8) Uani d 1 . .
H H13 0.270025 0.376141 -0.125034 0.036 Uiso calc 1 . .
H H1 0.261(4) 0.5105(14) 0.425(4) 0.038(10) Uiso d 1 . .

loop_
_atom_site_aniso_label
_atom_site_aniso_U_11
_atom_site_aniso_U_22
_atom_site_aniso_U_33
_atom_site_aniso_U_12
_atom_site_aniso_U_13
_atom_site_aniso_U_23
Cl1 0.0238(5) 0.0421(5) 0.0286(4) 0.0016(4) 0.0007(4) 0.0024(4)
F1 0.0234(11) 0.0457(12) 0.0289(9) -0.0008(10) -0.0060(8) 0.0025(8)
F5 0.0222(11) 0.0387(12) 0.0313(9) -0.0010(9) -0.0049(8) 0.0063(8)
F4 0.0404(13) 0.0362(12) 0.0446(11) -0.0041(10) 0.0081(10) 0.0109(9)
F2 0.0290(12) 0.0668(15) 0.0464(11) -0.0172(11) -0.0084(10) -0.0126(10)
F3 0.0418(14) 0.0461(13) 0.0596(13) -0.0280(12) 0.0088(11) -0.0072(10)
C14 0.0128(17) 0.0257(17) 0.0271(16) 0.0031(15) 0.0054(14) -0.0046(13)
C18 0.030(2) 0.0277(19) 0.0271(17) 0.0013(17) 0.0061(16) 0.0021(14)
C6 0.0123(17) 0.0248(18) 0.0273(16) 0.0005(15) 0.0013(14) -0.0005(13)
C5 0.0143(18) 0.034(2) 0.0285(16) 0.0029(16) -0.0038(14) -0.0015(14)
C4 0.0173(19) 0.039(2) 0.0362(18) 0.0073(17) -0.0046(16) -0.0018(15)
C8 0.0188(18) 0.0282(18) 0.0268(16) -0.0001(16) 0.0079(15) 0.0034(14)
C1 0.0140(18) 0.033(2) 0.0329(18) -0.0044(16) 0.0020(15) 0.0030(14)
C19 0.0171(18) 0.0295(19) 0.0222(16) 0.0020(16) 0.0003(14) -0.0027(14)
C10 0.027(2) 0.037(2) 0.0325(18) 0.0074(18) 0.0072(16) 0.0058(16)
C16 0.0186(19) 0.044(2) 0.0302(18) -0.0056(18) 0.0010(16) -0.0122(16)
C2 0.0187(19) 0.0299(19) 0.0373(18) -0.0037(16) 0.0022(15) 0.0005(15)
N1 0.0128(15) 0.0278(15) 0.0220(14) -0.0014(13) -0.0002(12) 0.0023(12)
C7 0.0196(19) 0.0291(19) 0.0288(17) 0.0010(16) 0.0056(15) 0.0031(14)
C15 0.0213(19) 0.0306(19) 0.0207(16) 0.0004(16) 0.0025(14) -0.0021(14)
C17 0.025(2) 0.0299(19) 0.042(2) -0.0084(17) 0.0106(17) -0.0100(16)
C12 0.025(2) 0.043(2) 0.0299(18) -0.0082(19) 0.0031(16) -0.0075(16)
C3 0.030(2) 0.0292(19) 0.0355(18) 0.0026(17) 0.0013(17) 0.0020(15)
C11 0.035(2) 0.0279(19) 0.0321(19) 0.0015(18) 0.0110(17) -0.0003(15)
C9 0.0194(19) 0.035(2) 0.0289(17) -0.0028(16) 0.0026(15) -0.0007(14)
C13 0.0197(19) 0.043(2) 0.0284(17) 0.0030(17) 0.0048(15) 0.0011(15)

loop_
_atom_type_symbol
_atom_type_description
_atom_type_scat_dispersion_real
_atom_type_scat_dispersion_imag
_atom_type_scat_source
C C 0.0033 0.0016 'International Tables Vol C Tables 4.2.6.8 and 6.1.1.4'
H H 0.0000 0.0000 'International Tables Vol C Tables 4.2.6.8 and 6.1.1.4'
Cl Cl 0.1484 0.1585 'International Tables Vol C Tables 4.2.6.8 and 6.1.1.4'
F F 0.0171 0.0103 'International Tables Vol C Tables 4.2.6.8 and 6.1.1.4'
N N 0.0061 0.0033 'International Tables Vol C Tables 4.2.6.8 and 6.1.1.4'

loop_
_geom_angle_atom_site_label_1
_geom_angle_atom_site_label_2
_geom_angle_atom_site_label_3
_geom_angle_site_symmetry_1
_geom_angle_site_symmetry_3
_geom_angle
_geom_angle_publ_flag
C15 C14 C19 . . 115.9(3) ?
C15 C14 C6 . . 124.2(3) ?
C19 C14 C6 . . 119.6(3) ?
F4 C18 C17 . . 120.1(3) ?
F4 C18 C19 . . 119.7(3) ?
C17 C18 C19 . . 120.2(3) ?
N1 C6 C14 . . 112.0(2) ?
N1 C6 C7 . . 113.0(2) ?
C14 C6 C7 . . 113.3(3) ?
N1 C6 H6 . . 105.9 ?
C14 C6 H6 . . 105.9 ?
C7 C6 H6 . . 105.9 ?
N1 C5 C4 . . 110.0(3) ?
N1 C5 H5A . . 109.7 ?
C4 C5 H5A . . 109.7 ?
N1 C5 H5B . . 109.7 ?
C4 C5 H5B . . 109.7 ?
H5A C5 H5B . . 108.2 ?
C5 C4 C3 . . 112.2(3) ?
C5 C4 H4A . . 109.2 ?
C3 C4 H4A . . 109.2 ?
C5 C4 H4B . . 109.2 ?
C3 C4 H4B . . 109.2 ?
H4A C4 H4B . . 107.9 ?
C9 C8 C13 . . 118.6(3) ?
C9 C8 C7 . . 120.7(3) ?
C13 C8 C7 . . 120.6(3) ?
C2 C1 N1 . . 110.8(2) ?
C2 C1 H1A . . 109.5 ?
N1 C1 H1A . . 109.5 ?
C2 C1 H1B . . 109.5 ?
N1 C1 H1B . . 109.5 ?
H1A C1 H1B . . 108.1 ?
F5 C19 C18 . . 117.7(3) ?
F5 C19 C14 . . 120.2(3) ?
C18 C19 C14 . . 122.1(3) ?
C9 C10 C11 . . 119.6(3) ?
C9 C10 H10 . . 120.2 ?
C11 C10 H10 . . 120.2 ?
F2 C16 C17 . . 120.4(3) ?
F2 C16 C15 . . 119.8(3) ?
C17 C16 C15 . . 119.7(3) ?
C1 C2 C3 . . 111.1(3) ?
C1 C2 H2A . . 109.4 ?
C3 C2 H2A . . 109.4 ?
C1 C2 H2B . . 109.4 ?
C3 C2 H2B . . 109.4 ?
H2A C2 H2B . . 108.0 ?
C5 N1 C1 . . 110.0(2) ?
C5 N1 C6 . . 116.4(2) ?
C1 N1 C6 . . 111.2(2) ?
C5 N1 H1 . . 111(2) ?
C1 N1 H1 . . 102(2) ?
C6 N1 H1 . . 105(2) ?
C8 C7 C6 . . 111.5(2) ?
C8 C7 H7A . . 109.3 ?
C6 C7 H7A . . 109.3 ?
C8 C7 H7B . . 109.3 ?
C6 C7 H7B . . 109.3 ?
H7A C7 H7B . . 108.0 ?
F1 C15 C16 . . 116.9(3) ?
F1 C15 C14 . . 120.6(3) ?
C16 C15 C14 . . 122.5(3) ?
F3 C17 C18 . . 120.7(3) ?
F3 C17 C16 . . 119.8(3) ?
C18 C17 C16 . . 119.5(3) ?
C11 C12 C13 . . 120.2(3) ?
C11 C12 H12 . . 119.9 ?
C13 C12 H12 . . 119.9 ?
C4 C3 C2 . . 109.3(3) ?
C4 C3 H3A . . 109.8 ?
C2 C3 H3A . . 109.8 ?
C4 C3 H3B . . 109.8 ?
C2 C3 H3B . . 109.8 ?
H3A C3 H3B . . 108.3 ?
C12 C11 C10 . . 119.9(3) ?
C12 C11 H11 . . 120.0 ?
C10 C11 H11 . . 120.0 ?
C10 C9 C8 . . 121.2(3) ?
C10 C9 H9 . . 119.4 ?
C8 C9 H9 . . 119.4 ?
C12 C13 C8 . . 120.4(3) ?
C12 C13 H13 . . 119.8 ?
C8 C13 H13 . . 119.8 ?

loop_
_geom_bond_atom_site_label_1
_geom_bond_atom_site_label_2
_geom_bond_site_symmetry_2
_geom_bond_distance
_geom_bond_publ_flag
F1 C15 . 1.342(3) ?
F5 C19 . 1.335(3) ?
F4 C18 . 1.347(3) ?
F2 C16 . 1.338(4) ?
F3 C17 . 1.340(4) ?
C14 C15 . 1.388(4) ?
C14 C19 . 1.388(4) ?
C14 C6 . 1.523(4) ?
C18 C17 . 1.364(5) ?
C18 C19 . 1.380(4) ?
C6 N1 . 1.515(4) ?
C6 C7 . 1.538(4) ?
C6 H6 . 1.0000 ?
C5 N1 . 1.502(4) ?
C5 C4 . 1.507(4) ?
C5 H5A . 0.9900 ?
C5 H5B . 0.9900 ?
C4 C3 . 1.521(4) ?
C4 H4A . 0.9900 ?
C4 H4B . 0.9900 ?
C8 C9 . 1.385(4) ?
C8 C13 . 1.390(4) ?
C8 C7 . 1.512(4) ?
C1 C2 . 1.506(4) ?
C1 N1 . 1.511(4) ?
C1 H1A . 0.9900 ?
C1 H1B . 0.9900 ?
C10 C9 . 1.383(5) ?
C10 C11 . 1.382(5) ?
C10 H10 . 0.9500 ?
C16 C17 . 1.374(5) ?
C16 C15 . 1.378(4) ?
C2 C3 . 1.523(4) ?
C2 H2A . 0.9900 ?
C2 H2B . 0.9900 ?
N1 H1 . 0.85(3) ?
C7 H7A . 0.9900 ?
C7 H7B . 0.9900 ?
C12 C11 . 1.381(5) ?
C12 C13 . 1.386(5) ?
C12 H12 . 0.9500 ?
C3 H3A . 0.9900 ?
C3 H3B . 0.9900 ?
C11 H11 . 0.9500 ?
C9 H9 . 0.9500 ?
C13 H13 . 0.9500 ?

loop_
_geom_hbond_atom_site_label_D
_geom_hbond_atom_site_label_H
_geom_hbond_atom_site_label_A
_geom_hbond_site_symmetry_A
_geom_hbond_distance_DH
_geom_hbond_distance_HA
_geom_hbond_distance_DA
_geom_hbond_angle_DHA
_geom_hbond_publ_flag
N1 H1 Cl1 . 0.85(3) 2.20(3) 3.051(3) 178(3) yes
